data_2226060
loop_
_publ_author_name
'Mamari, Khalil'
'Zerzouf, Abdelfettah'
'Zouihri, Hafid'
'Essassi, El Mokhtar'
'Ng, Seik Weng'

_publ_section_title
;
 1-(1-Nonyl-2-oxoindolin-3-ylidene)thiosemicarbazide
;
_journal_coeditor_code BT5264
_journal_issue 6
_journal_name_full 'Acta Crystallographica Section E'
_journal_page_first o1332
_journal_paper_doi 10.1107/S160053681001651X
_journal_volume 66
_journal_year 2010
_chemical_formula_iupac 'C18 H26 N4 O S'
_chemical_formula_moiety 'C18 H26 N4 O S'
_chemical_formula_sum 'C18 H26 N4 O S'
_chemical_formula_weight 346.49
_chemical_name_systematic
;
1-(1-Nonyl-2-oxoindolin-3-ylidene)thiosemicarbazide
;
_space_group_IT_number 14
_symmetry_cell_setting monoclinic
_symmetry_space_group_name_Hall '-P 2yn'
_symmetry_space_group_name_H-M 'P 1 21/n 1'
_atom_sites_solution_hydrogens geom
_atom_sites_solution_primary direct
_atom_sites_solution_secondary difmap
_audit_creation_method SHELXL-97
_cell_angle_alpha 90.00
_cell_angle_beta 95.9220(10)
_cell_angle_gamma 90.00
_cell_formula_units_Z 4
_cell_length_a 11.5343(2)
_cell_length_b 10.5921(2)
_cell_length_c 15.6262(3)
_cell_measurement_reflns_used 6721
_cell_measurement_temperature 180(2)
_cell_measurement_theta_max 29.8
_cell_measurement_theta_min 2.6
_cell_volume 1898.90(6)
_computing_cell_refinement 'SAINT (Bruker, 2008)'
_computing_data_collection 'APEX2 (Bruker, 2008)'
_computing_data_reduction 'SAINT (Bruker, 2008)'
_computing_molecular_graphics 'X-SEED (Barbour, 2001)'
_computing_publication_material 'publCIF (Westrip, 2010)'
_computing_structure_refinement 'SHELXL97 (Sheldrick, 2008)'
_computing_structure_solution 'SHELXS97 (Sheldrick, 2008)'
_diffrn_ambient_temperature 180(2)
_diffrn_measured_fraction_theta_full 0.997
_diffrn_measured_fraction_theta_max 0.997
_diffrn_measurement_device_type 'Bruker X8 APEXII diffractometer'
_diffrn_measurement_method '\f and \w scans'
_diffrn_radiation_monochromator graphite
_diffrn_radiation_source 'fine-focus sealed tube'
_diffrn_radiation_type MoK\a
_diffrn_radiation_wavelength 0.71073
_diffrn_reflns_av_R_equivalents 0.0412
_diffrn_reflns_av_sigmaI/netI 0.0401
_diffrn_reflns_limit_h_max 16
_diffrn_reflns_limit_h_min -16
_diffrn_reflns_limit_k_max 14
_diffrn_reflns_limit_k_min -14
_diffrn_reflns_limit_l_max 21
_diffrn_reflns_limit_l_min -21
_diffrn_reflns_number 26603
_diffrn_reflns_theta_full 30.00
_diffrn_reflns_theta_max 30.00
_diffrn_reflns_theta_min 2.09
_diffrn_standards_decay_% 0
_diffrn_standards_interval_count 0
_diffrn_standards_interval_time 0
_diffrn_standards_number 0
_exptl_absorpt_coefficient_mu 0.182
_exptl_absorpt_correction_T_max 0.9838
_exptl_absorpt_correction_T_min 0.9696
_exptl_absorpt_correction_type multi-scan
_exptl_absorpt_process_details '(SADABS; Sheldrick, 1996)'
_exptl_crystal_colour Yellow
_exptl_crystal_density_diffrn 1.212
_exptl_crystal_density_method 'not measured'
_exptl_crystal_description Prism
_exptl_crystal_F_000 744
_exptl_crystal_size_max 0.17
_exptl_crystal_size_mid 0.15
_exptl_crystal_size_min 0.09
_refine_diff_density_max 0.482
_refine_diff_density_min -0.505
_refine_ls_extinction_method none
_refine_ls_goodness_of_fit_ref 1.094
_refine_ls_hydrogen_treatment mixed
_refine_ls_matrix_type full
_refine_ls_number_parameters 229
_refine_ls_number_reflns 5510
_refine_ls_number_restraints 3
_refine_ls_restrained_S_all 1.094
_refine_ls_R_factor_all 0.0680
_refine_ls_R_factor_gt 0.0406
_refine_ls_shift/su_max 0.001
_refine_ls_shift/su_mean 0.000
_refine_ls_structure_factor_coef Fsqd
_refine_ls_weighting_details 'calc w=1/[\s^2^(Fo^2^)+(0.0722P)^2^+0.1904P] where P=(Fo^2^+2Fc^2^)/3'
_refine_ls_weighting_scheme calc
_refine_ls_wR_factor_gt 0.1066
_refine_ls_wR_factor_ref 0.1339
_reflns_number_gt 4006
_reflns_number_total 5510
_reflns_threshold_expression I>2\s(I)
_cod_data_source_file bt5264.cif
_cod_data_source_block I
_cod_depositor_comments
;
The following automatic conversions were performed:
'_symmetry_cell_setting' value 'Monoclinic' changed to 'monoclinic'
according to '/home/saulius/struct/CIF-dictionaries/cif_core.dic'
dictionary named 'cif_core.dic' version 2.4.1 from
2010-06-29.

'_exptl_absorpt_correction_type' value 'Multi-scan' changed
to 'multi-scan' according to
'/home/saulius/struct/CIF-dictionaries/cif_core.dic' dictionary named
'cif_core.dic' version 2.4.1 from 2010-06-29.

Automatic conversion script
Id: cif_fix_enum 1527 2010-12-29 10:47:43Z saulius 
;
_cod_original_sg_symbol_H-M 'P 21/n'
_cod_database_code 2226060
_cod_database_fobs_code 2226060

loop_
_symmetry_equiv_pos_as_xyz
'x, y, z'
'-x+1/2, y+1/2, -z+1/2'
'-x, -y, -z'
'x-1/2, -y-1/2, z-1/2'

loop_
_atom_site_type_symbol
_atom_site_label
_atom_site_fract_x
_atom_site_fract_y
_atom_site_fract_z
_atom_site_U_iso_or_equiv
_atom_site_adp_type
_atom_site_calc_flag
_atom_site_refinement_flags
_atom_site_occupancy
_atom_site_disorder_assembly
_atom_site_disorder_group
S S1 0.76947(4) 0.88269(3) 0.65446(2) 0.02943(12) Uani d . 1 . .
O O1 0.86020(10) 0.77068(9) 0.93146(7) 0.0283(2) Uani d . 1 . .
N N1 0.73497(14) 1.11116(12) 0.71834(9) 0.0314(3) Uani d D 1 . .
N N2 0.78603(11) 0.95357(11) 0.81532(8) 0.0230(3) Uani d D 1 . .
N N3 0.79185(10) 1.03853(11) 0.88032(7) 0.0213(2) Uani d . 1 . .
N N4 0.90309(11) 0.86435(11) 1.06470(8) 0.0240(3) Uani d . 1 . .
C C1 0.76202(13) 0.99075(13) 0.73160(9) 0.0221(3) Uani d . 1 . .
C C2 0.82742(12) 0.99591(12) 0.95604(9) 0.0205(3) Uani d . 1 . .
C C3 0.84765(12) 1.07018(14) 1.03435(9) 0.0224(3) Uani d . 1 . .
C C4 0.83255(13) 1.19707(14) 1.05261(10) 0.0276(3) Uani d . 1 . .
H H4 0.8005 1.2539 1.0095 0.033 Uiso calc R 1 . .
C C5 0.86590(15) 1.23851(16) 1.13619(11) 0.0350(4) Uani d . 1 . .
H H5 0.8562 1.3248 1.1503 0.042 Uiso calc R 1 . .
C C6 0.91290(15) 1.15564(17) 1.19886(11) 0.0360(4) Uani d . 1 . .
H H6 0.9352 1.1865 1.2553 0.043 Uiso calc R 1 . .
C C7 0.92842(14) 1.02816(16) 1.18136(10) 0.0304(3) Uani d . 1 . .
H H7 0.9605 0.9716 1.2247 0.037 Uiso calc R 1 . .
C C8 0.89532(12) 0.98741(14) 1.09875(9) 0.0237(3) Uani d . 1 . .
C C9 0.86411(12) 0.86286(13) 0.97964(9) 0.0221(3) Uani d . 1 . .
C C10 0.95911(14) 0.75743(14) 1.11096(10) 0.0283(3) Uani d . 1 . .
H H10A 1.0326 0.7868 1.1432 0.034 Uiso calc R 1 . .
H H10B 0.9797 0.6939 1.0686 0.034 Uiso calc R 1 . .
C C11 0.88473(13) 0.69389(14) 1.17376(10) 0.0275(3) Uani d . 1 . .
H H11A 0.8186 0.6493 1.1415 0.033 Uiso calc R 1 . .
H H11B 0.8527 0.7585 1.2106 0.033 Uiso calc R 1 . .
C C12 0.95880(13) 0.60010(14) 1.22971(10) 0.0281(3) Uani d . 1 . .
H H12A 0.9906 0.5368 1.1918 0.034 Uiso calc R 1 . .
H H12B 1.0256 0.6459 1.2601 0.034 Uiso calc R 1 . .
C C13 0.89450(13) 0.53100(14) 1.29607(9) 0.0260(3) Uani d . 1 . .
H H13A 0.8586 0.5936 1.3323 0.031 Uiso calc R 1 . .
H H13B 0.8312 0.4795 1.2661 0.031 Uiso calc R 1 . .
C C14 0.97559(13) 0.44591(14) 1.35311(10) 0.0265(3) Uani d . 1 . .
H H14A 1.0372 0.4986 1.3841 0.032 Uiso calc R 1 . .
H H14B 1.0140 0.3865 1.3161 0.032 Uiso calc R 1 . .
C C15 0.91596(13) 0.36994(14) 1.41887(10) 0.0273(3) Uani d . 1 . .
H H15A 0.8789 0.4290 1.4570 0.033 Uiso calc R 1 . .
H H15B 0.8536 0.3179 1.3883 0.033 Uiso calc R 1 . .
C C16 0.99913(14) 0.28424(14) 1.47370(10) 0.0289(3) Uani d . 1 . .
H H16A 1.0606 0.3368 1.5050 0.035 Uiso calc R 1 . .
H H16B 1.0374 0.2268 1.4353 0.035 Uiso calc R 1 . .
C C17 0.94113(16) 0.20532(16) 1.53871(11) 0.0360(4) Uani d . 1 . .
H H17A 0.8791 0.1531 1.5078 0.043 Uiso calc R 1 . .
H H17B 0.9040 0.2624 1.5780 0.043 Uiso calc R 1 . .
C C18 1.0270(2) 0.11952(18) 1.59148(13) 0.0487(5) Uani d . 1 . .
H H18A 0.9857 0.0709 1.6322 0.073 Uiso calc R 1 . .
H H18B 1.0877 0.1709 1.6232 0.073 Uiso calc R 1 . .
H H18C 1.0628 0.0616 1.5530 0.073 Uiso calc R 1 . .
H H11 0.7307(17) 1.1607(16) 0.7620(9) 0.043(5) Uiso d D 1 . .
H H12 0.7173(18) 1.1345(19) 0.6657(7) 0.050(6) Uiso d D 1 . .
H H2 0.8141(15) 0.8786(11) 0.8267(12) 0.036(5) Uiso d D 1 . .

loop_
_atom_site_aniso_label
_atom_site_aniso_U_11
_atom_site_aniso_U_22
_atom_site_aniso_U_33
_atom_site_aniso_U_12
_atom_site_aniso_U_13
_atom_site_aniso_U_23
S1 0.0426(2) 0.02504(19) 0.02068(19) -0.00110(15) 0.00317(16) -0.00439(13)
O1 0.0369(6) 0.0213(5) 0.0260(6) -0.0001(4) 0.0002(5) -0.0006(4)
N1 0.0521(9) 0.0226(6) 0.0189(6) 0.0049(6) 0.0001(6) 0.0012(5)
N2 0.0315(7) 0.0189(6) 0.0177(6) 0.0004(5) -0.0013(5) -0.0006(4)
N3 0.0246(6) 0.0207(5) 0.0183(6) -0.0014(4) 0.0014(5) -0.0005(4)
N4 0.0269(6) 0.0258(6) 0.0189(6) 0.0009(5) 0.0005(5) 0.0040(4)
C1 0.0254(7) 0.0213(6) 0.0192(7) -0.0022(5) 0.0011(5) 0.0009(5)
C2 0.0221(7) 0.0205(6) 0.0190(7) -0.0012(5) 0.0023(5) 0.0006(5)
C3 0.0232(7) 0.0263(7) 0.0177(6) -0.0021(5) 0.0022(5) -0.0004(5)
C4 0.0314(8) 0.0264(7) 0.0252(7) -0.0015(6) 0.0031(6) -0.0029(6)
C5 0.0416(9) 0.0334(8) 0.0304(9) -0.0051(7) 0.0060(7) -0.0108(6)
C6 0.0385(9) 0.0475(10) 0.0217(8) -0.0080(7) 0.0020(7) -0.0104(7)
C7 0.0301(8) 0.0400(9) 0.0207(7) -0.0038(6) 0.0001(6) 0.0011(6)
C8 0.0224(7) 0.0283(7) 0.0205(7) -0.0033(5) 0.0026(5) 0.0005(5)
C9 0.0228(7) 0.0232(6) 0.0202(7) -0.0022(5) 0.0013(5) 0.0033(5)
C10 0.0287(8) 0.0303(7) 0.0256(8) 0.0039(6) 0.0019(6) 0.0090(6)
C11 0.0277(8) 0.0293(7) 0.0253(7) 0.0007(6) 0.0016(6) 0.0084(6)
C12 0.0280(8) 0.0306(7) 0.0255(8) 0.0026(6) 0.0025(6) 0.0086(6)
C13 0.0273(7) 0.0275(7) 0.0234(7) 0.0012(6) 0.0030(6) 0.0037(5)
C14 0.0273(7) 0.0276(7) 0.0248(7) 0.0014(6) 0.0040(6) 0.0055(6)
C15 0.0288(8) 0.0276(7) 0.0261(7) -0.0001(6) 0.0061(6) 0.0051(6)
C16 0.0330(8) 0.0279(7) 0.0263(8) 0.0014(6) 0.0057(6) 0.0061(6)
C17 0.0444(10) 0.0335(8) 0.0298(8) -0.0051(7) 0.0029(7) 0.0092(7)
C18 0.0659(13) 0.0398(10) 0.0372(10) -0.0097(9) -0.0100(9) 0.0145(8)

loop_
_atom_type_symbol
_atom_type_description
_atom_type_scat_dispersion_real
_atom_type_scat_dispersion_imag
_atom_type_scat_source
C C 0.0033 0.0016 'International Tables Vol C Tables 4.2.6.8 and 6.1.1.4'
H H 0.0000 0.0000 'International Tables Vol C Tables 4.2.6.8 and 6.1.1.4'
N N 0.0061 0.0033 'International Tables Vol C Tables 4.2.6.8 and 6.1.1.4'
O O 0.0106 0.0060 'International Tables Vol C Tables 4.2.6.8 and 6.1.1.4'
S S 0.1246 0.1234 'International Tables Vol C Tables 4.2.6.8 and 6.1.1.4'

loop_
_geom_angle_atom_site_label_1
_geom_angle_atom_site_label_2
_geom_angle_atom_site_label_3
_geom_angle_site_symmetry_1
_geom_angle_site_symmetry_3
_geom_angle
_geom_angle_publ_flag
C1 N1 H11 . . 119.5(14) ?
C1 N1 H12 . . 117.0(14) ?
H11 N1 H12 . . 123.4(19) ?
N3 N2 C1 . . 121.07(11) ?
N3 N2 H2 . . 117.7(13) ?
C1 N2 H2 . . 119.6(13) ?
C2 N3 N2 . . 116.17(11) ?
C9 N4 C8 . . 110.57(11) ?
C9 N4 C10 . . 124.13(12) ?
C8 N4 C10 . . 124.85(12) ?
N1 C1 N2 . . 116.64(13) ?
N1 C1 S1 . . 125.15(11) ?
N2 C1 S1 . . 118.21(10) ?
N3 C2 C3 . . 126.14(12) ?
N3 C2 C9 . . 127.25(12) ?
C3 C2 C9 . . 106.48(12) ?
C4 C3 C8 . . 120.37(13) ?
C4 C3 C2 . . 133.18(13) ?
C8 C3 C2 . . 106.41(12) ?
C3 C4 C5 . . 117.97(15) ?
C3 C4 H4 . . 121.0 ?
C5 C4 H4 . . 121.0 ?
C6 C5 C4 . . 120.90(15) ?
C6 C5 H5 . . 119.6 ?
C4 C5 H5 . . 119.5 ?
C5 C6 C7 . . 121.67(15) ?
C5 C6 H6 . . 119.2 ?
C7 C6 H6 . . 119.2 ?
C8 C7 C6 . . 117.33(15) ?
C8 C7 H7 . . 121.3 ?
C6 C7 H7 . . 121.3 ?
C7 C8 C3 . . 121.77(14) ?
C7 C8 N4 . . 128.26(14) ?
C3 C8 N4 . . 109.97(12) ?
O1 C9 N4 . . 126.53(13) ?
O1 C9 C2 . . 126.92(13) ?
N4 C9 C2 . . 106.55(12) ?
N4 C10 C11 . . 114.32(13) ?
N4 C10 H10A . . 108.7 ?
C11 C10 H10A . . 108.7 ?
N4 C10 H10B . . 108.7 ?
C11 C10 H10B . . 108.7 ?
H10A C10 H10B . . 107.6 ?
C10 C11 C12 . . 109.71(13) ?
C10 C11 H11A . . 109.7 ?
C12 C11 H11A . . 109.7 ?
C10 C11 H11B . . 109.7 ?
C12 C11 H11B . . 109.7 ?
H11A C11 H11B . . 108.2 ?
C13 C12 C11 . . 114.83(13) ?
C13 C12 H12A . . 108.6 ?
C11 C12 H12A . . 108.6 ?
C13 C12 H12B . . 108.6 ?
C11 C12 H12B . . 108.6 ?
H12A C12 H12B . . 107.5 ?
C14 C13 C12 . . 111.77(13) ?
C14 C13 H13A . . 109.3 ?
C12 C13 H13A . . 109.3 ?
C14 C13 H13B . . 109.3 ?
C12 C13 H13B . . 109.3 ?
H13A C13 H13B . . 107.9 ?
C13 C14 C15 . . 114.55(13) ?
C13 C14 H14A . . 108.6 ?
C15 C14 H14A . . 108.6 ?
C13 C14 H14B . . 108.6 ?
C15 C14 H14B . . 108.6 ?
H14A C14 H14B . . 107.6 ?
C16 C15 C14 . . 113.15(13) ?
C16 C15 H15A . . 108.9 ?
C14 C15 H15A . . 108.9 ?
C16 C15 H15B . . 108.9 ?
C14 C15 H15B . . 108.9 ?
H15A C15 H15B . . 107.8 ?
C15 C16 C17 . . 114.13(13) ?
C15 C16 H16A . . 108.7 ?
C17 C16 H16A . . 108.7 ?
C15 C16 H16B . . 108.7 ?
C17 C16 H16B . . 108.7 ?
H16A C16 H16B . . 107.6 ?
C16 C17 C18 . . 112.53(15) ?
C16 C17 H17A . . 109.1 ?
C18 C17 H17A . . 109.1 ?
C16 C17 H17B . . 109.1 ?
C18 C17 H17B . . 109.1 ?
H17A C17 H17B . . 107.8 ?
C17 C18 H18A . . 109.5 ?
C17 C18 H18B . . 109.5 ?
H18A C18 H18B . . 109.5 ?
C17 C18 H18C . . 109.5 ?
H18A C18 H18C . . 109.5 ?
H18B C18 H18C . . 109.5 ?

loop_
_geom_bond_atom_site_label_1
_geom_bond_atom_site_label_2
_geom_bond_site_symmetry_2
_geom_bond_distance
_geom_bond_publ_flag
S1 C1 . 1.6710(14) ?
O1 C9 . 1.2309(17) ?
N1 C1 . 1.3242(19) ?
N1 H11 . 0.866(9) ?
N1 H12 . 0.862(9) ?
N2 N3 . 1.3534(16) ?
N2 C1 . 1.3669(18) ?
N2 H2 . 0.869(9) ?
N3 C2 . 1.2931(17) ?
N4 C9 . 1.3585(18) ?
N4 C8 . 1.4142(18) ?
N4 C10 . 1.4582(18) ?
C2 C3 . 1.4532(19) ?
C2 C9 . 1.5063(19) ?
C3 C4 . 1.389(2) ?
C3 C8 . 1.403(2) ?
C4 C5 . 1.394(2) ?
C4 H4 . 0.9500 ?
C5 C6 . 1.384(3) ?
C5 H5 . 0.9500 ?
C6 C7 . 1.393(2) ?
C6 H6 . 0.9500 ?
C7 C8 . 1.377(2) ?
C7 H7 . 0.9500 ?
C10 C11 . 1.525(2) ?
C10 H10A . 0.9900 ?
C10 H10B . 0.9900 ?
C11 C12 . 1.525(2) ?
C11 H11A . 0.9900 ?
C11 H11B . 0.9900 ?
C12 C13 . 1.523(2) ?
C12 H12A . 0.9900 ?
C12 H12B . 0.9900 ?
C13 C14 . 1.520(2) ?
C13 H13A . 0.9900 ?
C13 H13B . 0.9900 ?
C14 C15 . 1.524(2) ?
C14 H14A . 0.9900 ?
C14 H14B . 0.9900 ?
C15 C16 . 1.519(2) ?
C15 H15A . 0.9900 ?
C15 H15B . 0.9900 ?
C16 C17 . 1.523(2) ?
C16 H16A . 0.9900 ?
C16 H16B . 0.9900 ?
C17 C18 . 1.522(3) ?
C17 H17A . 0.9900 ?
C17 H17B . 0.9900 ?
C18 H18A . 0.9800 ?
C18 H18B . 0.9800 ?
C18 H18C . 0.9800 ?

loop_
_geom_hbond_atom_site_label_D
_geom_hbond_atom_site_label_H
_geom_hbond_atom_site_label_A
_geom_hbond_site_symmetry_A
_geom_hbond_distance_DH
_geom_hbond_distance_HA
_geom_hbond_distance_DA
_geom_hbond_angle_DHA
_geom_hbond_publ_flag
N1 H11 S1 2_656 0.870(10) 2.690(10) 3.4990(10) 156(2) no
N1 H12 O1 2_656 0.860(10) 2.220(10) 3.002(2) 152(2) yes

loop_
_geom_torsion_atom_site_label_1
_geom_torsion_atom_site_label_2
_geom_torsion_atom_site_label_3
_geom_torsion_atom_site_label_4
_geom_torsion_site_symmetry_1
_geom_torsion_site_symmetry_2
_geom_torsion_site_symmetry_3
_geom_torsion_site_symmetry_4
_geom_torsion
_geom_torsion_publ_flag
C1 N2 N3 C2 . . . . -172.75(13) ?
N3 N2 C1 N1 . . . . -5.7(2) ?
N3 N2 C1 S1 . . . . 173.97(10) ?
N2 N3 C2 C3 . . . . 175.91(13) ?
N2 N3 C2 C9 . . . . 0.7(2) ?
N3 C2 C3 C4 . . . . 2.9(3) ?
C9 C2 C3 C4 . . . . 178.91(16) ?
N3 C2 C3 C8 . . . . -174.78(14) ?
C9 C2 C3 C8 . . . . 1.27(15) ?
C8 C3 C4 C5 . . . . -0.1(2) ?
C2 C3 C4 C5 . . . . -177.47(15) ?
C3 C4 C5 C6 . . . . 0.2(2) ?
C4 C5 C6 C7 . . . . -0.2(3) ?
C5 C6 C7 C8 . . . . 0.2(2) ?
C6 C7 C8 C3 . . . . -0.1(2) ?
C6 C7 C8 N4 . . . . 179.29(15) ?
C4 C3 C8 C7 . . . . 0.1(2) ?
C2 C3 C8 C7 . . . . 178.06(14) ?
C4 C3 C8 N4 . . . . -179.43(13) ?
C2 C3 C8 N4 . . . . -1.42(16) ?
C9 N4 C8 C7 . . . . -178.41(15) ?
C10 N4 C8 C7 . . . . -5.9(2) ?
C9 N4 C8 C3 . . . . 1.03(17) ?
C10 N4 C8 C3 . . . . 173.50(13) ?
C8 N4 C9 O1 . . . . 179.53(14) ?
C10 N4 C9 O1 . . . . 7.0(2) ?
C8 N4 C9 C2 . . . . -0.18(16) ?
C10 N4 C9 C2 . . . . -172.71(13) ?
N3 C2 C9 O1 . . . . -4.4(2) ?
C3 C2 C9 O1 . . . . 179.61(14) ?
N3 C2 C9 N4 . . . . 175.31(14) ?
C3 C2 C9 N4 . . . . -0.69(15) ?
C9 N4 C10 C11 . . . . -108.71(16) ?
C8 N4 C10 C11 . . . . 79.81(18) ?
N4 C10 C11 C12 . . . . -169.81(13) ?
C10 C11 C12 C13 . . . . 179.42(13) ?
C11 C12 C13 C14 . . . . -176.25(13) ?
C12 C13 C14 C15 . . . . -177.78(13) ?
C13 C14 C15 C16 . . . . 178.98(13) ?
C14 C15 C16 C17 . . . . -178.83(13) ?
C15 C16 C17 C18 . . . . 179.22(15) ?

loop_
_cod_related_entry_id
_cod_related_entry_database
_cod_related_entry_code
1 ChemSpider 24745036
